data_9009612
loop_
_publ_author_name
'Mellini, M.'

_publ_section_title
;
 Niocalite revised: Twinning and crystal structure
 Note: cuspidine structure
;
_journal_name_full 'Tschermaks Mineralogische und Petrographische Mitteilungen'
_journal_page_first 249
_journal_page_last 266
_journal_volume 30
_journal_year 1982
_chemical_compound_source 'Oka, Quebec, Canada'
_chemical_formula_sum 'Ca7 F Nb O17 Si4'
_chemical_name_mineral Niocalite
_space_group_IT_number 7
_symmetry_space_group_name_Hall 'P -2ya'
_symmetry_space_group_name_H-M 'P 1 a 1'
_cell_angle_alpha 90
_cell_angle_beta 110.1
_cell_angle_gamma 90
_cell_length_a 10.863
_cell_length_b 10.431
_cell_length_c 7.370
_cell_formula_units_Z 2
_cell_volume 784.246
_database_code_amcsd 0015690
_exptl_crystal_density_diffrn 3.289
_cod_original_formula_sum 'Ca7 Nb Si4 O17 F'
_cod_database_code 9009612

loop_
_space_group_symop_operation_xyz
x,y,z
1/2+x,-y,z

loop_
_atom_site_aniso_label
_atom_site_aniso_U_11
_atom_site_aniso_U_22
_atom_site_aniso_U_33
_atom_site_aniso_U_12
_atom_site_aniso_U_13
_atom_site_aniso_U_23
Ca1 0.01800 0.00800 0.00800 -0.00500 0.00700 0.00000
Ca2 0.00700 0.00900 0.00500 0.00000 0.00300 0.00100
Ca3 0.01200 0.00900 0.01000 -0.00200 0.00400 0.00000
Ca4 0.03200 0.01500 0.01100 0.00300 0.00800 0.00000
Nb1 0.00300 0.00200 0.00100 0.00200 0.00100 0.00100
Ca5 0.01100 0.01400 0.01600 -0.00400 0.00400 -0.00100
Ca6 0.02700 0.01300 0.00800 -0.01300 0.00600 -0.00400
Ca7 0.01200 0.00500 0.00800 -0.00200 0.00300 -0.00200
Si1 0.01000 0.00800 0.01100 -0.00100 0.00400 -0.00300
Si2 0.01000 0.00800 0.01100 0.00100 0.00400 0.00000
Si3 0.01000 0.01400 0.01900 0.00000 0.00500 -0.00300
Si4 0.01000 0.00900 0.00900 0.00400 0.00000 0.00200
O1 0.00800 0.01500 0.02400 0.00000 0.00000 0.01200
O2 0.00500 0.02700 0.02400 0.00400 0.00200 -0.00100
O3 0.00600 0.02400 0.03000 -0.00400 0.00900 0.01600
O4 0.00800 0.02400 0.01500 0.00000 -0.01100 -0.02000
O5 0.02800 0.01100 0.02500 0.00800 0.00400 0.00400
O6 0.08400 0.00000 0.02400 -0.00600 0.03400 -0.00900
O7 0.02000 0.02200 0.03000 0.00600 0.01300 0.00300
O8 0.01100 0.00800 0.04500 -0.00200 0.00600 0.00100
O9 0.01900 0.02000 0.03100 -0.00800 0.00700 -0.01300
O10 0.01400 0.01600 0.02000 -0.00600 0.00200 0.00800
O11 0.05500 0.00300 0.01100 0.00800 0.00200 0.00100
O12 0.01200 0.02200 0.01400 0.00900 0.00100 -0.00500
O13 0.00900 0.03300 0.01800 -0.00400 -0.00300 0.00700
O14 0.01200 0.00700 0.03900 0.00000 0.00400 -0.00700
F 0.01300 0.04000 0.05500 0.00400 -0.00200 -0.01500
O17 0.04900 0.01300 0.02500 -0.00700 0.02000 -0.00300
O18 0.05500 0.03400 0.01400 0.00900 0.02200 -0.00100

loop_
_atom_site_label
_atom_site_fract_x
_atom_site_fract_y
_atom_site_fract_z
Ca1 0.92530 0.65390 0.47810
Ca2 0.91790 0.66510 0.97330
Ca3 0.81230 0.37430 0.68250
Ca4 0.82000 0.36790 0.17000
Nb1 0.68230 0.13950 0.86050
Ca5 0.66280 0.13250 0.35040
Ca6 0.57310 -0.16170 0.55230
Ca7 0.56390 -0.15420 0.04280
Si1 0.36510 0.06540 0.66630
Si2 0.37760 0.05410 0.24140
Si3 0.61690 0.55780 0.35240
Si4 0.60940 0.55930 0.79250
O1 0.50600 0.00900 0.78800
O2 0.50900 -0.02600 0.26900
O3 0.23600 -0.00300 0.68600
O4 0.24400 0.00500 0.07800
O5 0.34500 0.21900 0.68000
O6 0.40400 0.20100 0.22200
O7 0.75500 0.50200 0.36300
O8 0.74500 0.50500 0.92100
O9 0.49300 0.47000 0.24000
O10 0.48200 0.47500 0.77500
O11 0.58700 0.70400 0.30000
O12 0.57800 0.71000 0.80800
O13 0.62600 0.23900 0.04200
O14 0.62300 0.23700 0.62200
F 0.85300 0.24600 0.44700
O16 0.84500 0.22500 0.93700
O17 0.33900 0.03200 0.43600
O18 0.62300 0.53300 0.57600

loop_
_cod_related_entry_id
_cod_related_entry_database
_cod_related_entry_code
1 AMCSD 0015690
